data_2238152
loop_
_publ_author_name
'Vetter, Antje'
'Seichter, Wilhelm'
'Weber, Edwin'

_publ_section_title
;
 4-(Naphthalen-1-yl)pyridine
;
_journal_coeditor_code FJ2629
_journal_issue 7
_journal_name_full 'Acta Crystallographica Section E'
_journal_page_first o1033
_journal_paper_doi 10.1107/S1600536813014372
_journal_volume 69
_journal_year 2013
_chemical_formula_iupac 'C15 H11 N'
_chemical_formula_moiety 'C15 H11 N'
_chemical_formula_sum 'C15 H11 N'
_chemical_formula_weight 205.25
_chemical_name_systematic
;
4-(Naphthalen-1-yl)pyridine
;
_space_group_IT_number 14
_symmetry_cell_setting monoclinic
_symmetry_space_group_name_Hall '-P 2yn'
_symmetry_space_group_name_H-M 'P 1 21/n 1'
_atom_sites_solution_hydrogens geom
_atom_sites_solution_primary direct
_atom_sites_solution_secondary difmap
_audit_creation_method SHELXL-97
_cell_angle_alpha 90.00
_cell_angle_beta 91.8330(10)
_cell_angle_gamma 90.00
_cell_formula_units_Z 4
_cell_length_a 6.8487(2)
_cell_length_b 7.4436(2)
_cell_length_c 21.8378(5)
_cell_measurement_reflns_used 7291
_cell_measurement_temperature 193(2)
_cell_measurement_theta_max 32.18
_cell_measurement_theta_min 2.89
_cell_volume 1112.70(5)
_computing_cell_refinement 'SAINT-NT (Bruker, 2007)'
_computing_data_collection 'SMART (Bruker, 2007)'
_computing_data_reduction 'SAINT-NT (Bruker, 2007)'
_computing_molecular_graphics 'ORTEP-3 (Farrugia, 2012)'
_computing_publication_material 'SHELXTL (Sheldrick, 2008)'
_computing_structure_refinement 'SHELXL97 (Sheldrick, 2008)'
_computing_structure_solution 'SHELXS97 (Sheldrick, 2008)'
_diffrn_ambient_temperature 193(2)
_diffrn_measured_fraction_theta_full 0.999
_diffrn_measured_fraction_theta_max 0.999
_diffrn_measurement_device_type 'Bruker X8 APEX CCD'
_diffrn_measurement_method '\f and \w scans'
_diffrn_radiation_monochromator graphite
_diffrn_radiation_source 'fine-focus sealed tube'
_diffrn_radiation_type MoK\a
_diffrn_radiation_wavelength 0.71073
_diffrn_reflns_av_R_equivalents 0.0186
_diffrn_reflns_av_sigmaI/netI 0.0135
_diffrn_reflns_limit_h_max 9
_diffrn_reflns_limit_h_min -7
_diffrn_reflns_limit_k_max 9
_diffrn_reflns_limit_k_min -10
_diffrn_reflns_limit_l_max 28
_diffrn_reflns_limit_l_min -29
_diffrn_reflns_number 14800
_diffrn_reflns_theta_full 28.55
_diffrn_reflns_theta_max 28.55
_diffrn_reflns_theta_min 1.87
_exptl_absorpt_coefficient_mu 0.072
_exptl_absorpt_correction_type none
_exptl_crystal_colour colourless
_exptl_crystal_density_diffrn 1.225
_exptl_crystal_density_method 'not measured'
_exptl_crystal_description irregular
_exptl_crystal_F_000 432
_exptl_crystal_size_max 0.53
_exptl_crystal_size_mid 0.43
_exptl_crystal_size_min 0.43
_refine_diff_density_max 0.245
_refine_diff_density_min -0.177
_refine_ls_extinction_method none
_refine_ls_goodness_of_fit_ref 1.050
_refine_ls_hydrogen_treatment constr
_refine_ls_matrix_type full
_refine_ls_number_parameters 145
_refine_ls_number_reflns 2831
_refine_ls_number_restraints 0
_refine_ls_restrained_S_all 1.050
_refine_ls_R_factor_all 0.0579
_refine_ls_R_factor_gt 0.0468
_refine_ls_shift/su_max 0.000
_refine_ls_shift/su_mean 0.000
_refine_ls_structure_factor_coef Fsqd
_refine_ls_weighting_details 'calc w=1/[\s^2^(Fo^2^)+(0.0714P)^2^+0.2598P] where P=(Fo^2^+2Fc^2^)/3'
_refine_ls_weighting_scheme calc
_refine_ls_wR_factor_gt 0.1323
_refine_ls_wR_factor_ref 0.1469
_reflns_number_gt 2302
_reflns_number_total 2831
_reflns_threshold_expression I>2\s(I)
_cod_data_source_file fj2629.cif
_cod_data_source_block I
_cod_original_sg_symbol_H-M 'P 21/n'
_cod_database_code 2238152
_cod_database_fobs_code 2238152

loop_
_symmetry_equiv_pos_as_xyz
'x, y, z'
'-x+1/2, y+1/2, -z+1/2'
'-x, -y, -z'
'x-1/2, -y-1/2, z-1/2'

loop_
_atom_site_type_symbol
_atom_site_label
_atom_site_fract_x
_atom_site_fract_y
_atom_site_fract_z
_atom_site_U_iso_or_equiv
_atom_site_adp_type
_atom_site_calc_flag
_atom_site_refinement_flags
_atom_site_occupancy
_atom_site_symmetry_multiplicity
C C1 0.12887(17) 0.13749(16) 0.10279(5) 0.0377(3) Uani d . 1 1
C C2 0.2963(2) 0.1121(2) 0.07098(6) 0.0502(3) Uani d . 1 1
H H2 0.3218 0.1859 0.0378 0.060 Uiso calc R 1 1
C C3 0.4299(2) -0.0245(2) 0.08800(7) 0.0568(4) Uani d . 1 1
H H3 0.5416 -0.0412 0.0656 0.068 Uiso calc R 1 1
C C4 0.3968(2) -0.13166(19) 0.13686(7) 0.0517(3) Uani d . 1 1
H H4 0.4867 -0.2206 0.1477 0.062 Uiso calc R 1 1
C C5 0.22727(18) -0.10975(16) 0.17143(6) 0.0405(3) Uani d . 1 1
C C6 0.1913(2) -0.21677(19) 0.22348(7) 0.0521(3) Uani d . 1 1
H H6 0.2814 -0.3045 0.2354 0.063 Uiso calc R 1 1
C C7 0.0282(2) -0.1939(2) 0.25625(7) 0.0587(4) Uani d . 1 1
H H7 0.0089 -0.2637 0.2908 0.070 Uiso calc R 1 1
C C8 -0.1115(2) -0.0647(2) 0.23796(7) 0.0552(4) Uani d . 1 1
H H8 -0.2247 -0.0516 0.2600 0.066 Uiso calc R 1 1
C C9 -0.08234(18) 0.04175(17) 0.18808(6) 0.0433(3) Uani d . 1 1
H H9 -0.1765 0.1262 0.1764 0.052 Uiso calc R 1 1
C C10 0.08913(16) 0.02542(15) 0.15386(5) 0.0356(3) Uani d . 1 1
C C11 -0.00895(17) 0.28518(16) 0.08512(5) 0.0383(3) Uani d . 1 1
C C12 -0.1289(2) 0.27550(19) 0.03312(6) 0.0519(3) Uani d . 1 1
H H12 -0.1247 0.1757 0.0076 0.062 Uiso calc R 1 1
C C13 -0.2554(2) 0.4160(2) 0.01943(7) 0.0603(4) Uani d . 1 1
H H13 -0.3365 0.4058 -0.0154 0.072 Uiso calc R 1 1
C C14 -0.1506(2) 0.5733(2) 0.10206(8) 0.0595(4) Uani d . 1 1
H H14 -0.1552 0.6763 0.1261 0.071 Uiso calc R 1 1
C C15 -0.0213(2) 0.43915(19) 0.11996(7) 0.0537(4) Uani d . 1 1
H H15 0.0569 0.4526 0.1553 0.064 Uiso calc R 1 1
N N1 -0.26865(18) 0.56431(17) 0.05271(6) 0.0572(3) Uani d . 1 1

loop_
_atom_site_aniso_label
_atom_site_aniso_U_11
_atom_site_aniso_U_22
_atom_site_aniso_U_33
_atom_site_aniso_U_12
_atom_site_aniso_U_13
_atom_site_aniso_U_23
C1 0.0399(6) 0.0367(6) 0.0362(5) 0.0064(4) -0.0017(4) -0.0047(4)
C2 0.0521(8) 0.0563(8) 0.0428(6) 0.0127(6) 0.0091(6) 0.0022(6)
C3 0.0486(8) 0.0686(9) 0.0540(8) 0.0212(7) 0.0123(6) -0.0027(7)
C4 0.0460(7) 0.0516(8) 0.0571(8) 0.0194(6) -0.0029(6) -0.0033(6)
C5 0.0402(6) 0.0373(6) 0.0435(6) 0.0048(5) -0.0073(5) -0.0031(5)
C6 0.0531(8) 0.0455(7) 0.0569(8) 0.0037(6) -0.0104(6) 0.0099(6)
C7 0.0618(9) 0.0573(9) 0.0568(8) -0.0067(7) -0.0005(7) 0.0170(7)
C8 0.0471(8) 0.0601(8) 0.0589(8) -0.0050(6) 0.0105(6) 0.0056(7)
C9 0.0369(6) 0.0428(6) 0.0504(7) 0.0027(5) 0.0015(5) -0.0007(5)
C10 0.0350(6) 0.0331(5) 0.0383(6) 0.0021(4) -0.0043(4) -0.0050(4)
C11 0.0381(6) 0.0386(6) 0.0383(6) 0.0045(5) 0.0027(4) 0.0011(4)
C12 0.0523(8) 0.0491(7) 0.0536(7) 0.0098(6) -0.0100(6) -0.0085(6)
C13 0.0536(8) 0.0660(9) 0.0603(8) 0.0133(7) -0.0156(7) 0.0007(7)
C14 0.0652(9) 0.0452(7) 0.0681(9) 0.0169(7) -0.0011(7) -0.0076(7)
C15 0.0608(9) 0.0479(7) 0.0516(7) 0.0134(6) -0.0114(6) -0.0087(6)
N1 0.0518(7) 0.0529(7) 0.0669(8) 0.0175(5) -0.0010(6) 0.0064(6)

loop_
_atom_type_symbol
_atom_type_description
_atom_type_scat_dispersion_real
_atom_type_scat_dispersion_imag
_atom_type_scat_source
C C 0.0033 0.0016 'International Tables Vol C Tables 4.2.6.8 and 6.1.1.4'
H H 0.0000 0.0000 'International Tables Vol C Tables 4.2.6.8 and 6.1.1.4'
N N 0.0061 0.0033 'International Tables Vol C Tables 4.2.6.8 and 6.1.1.4'

loop_
_geom_angle_atom_site_label_1
_geom_angle_atom_site_label_2
_geom_angle_atom_site_label_3
_geom_angle
C2 C1 C10 119.92(11)
C2 C1 C11 120.16(11)
C10 C1 C11 119.90(10)
C1 C2 C3 120.78(13)
C1 C2 H2 119.6
C3 C2 H2 119.6
C4 C3 C2 120.51(13)
C4 C3 H3 119.7
C2 C3 H3 119.7
C3 C4 C5 120.82(12)
C3 C4 H4 119.6
C5 C4 H4 119.6
C4 C5 C6 122.03(12)
C4 C5 C10 119.14(11)
C6 C5 C10 118.83(12)
C7 C6 C5 121.34(13)
C7 C6 H6 119.3
C5 C6 H6 119.3
C6 C7 C8 120.05(13)
C6 C7 H7 120.0
C8 C7 H7 120.0
C9 C8 C7 120.51(13)
C9 C8 H8 119.7
C7 C8 H8 119.7
C8 C9 C10 121.00(12)
C8 C9 H9 119.5
C10 C9 H9 119.5
C9 C10 C5 118.21(11)
C9 C10 C1 122.98(10)
C5 C10 C1 118.81(11)
C15 C11 C12 116.81(12)
C15 C11 C1 121.27(11)
C12 C11 C1 121.92(11)
C11 C12 C13 119.29(13)
C11 C12 H12 120.4
C13 C12 H12 120.4
N1 C13 C12 124.30(14)
N1 C13 H13 117.8
C12 C13 H13 117.8
N1 C14 C15 124.12(14)
N1 C14 H14 117.9
C15 C14 H14 117.9
C11 C15 C14 119.60(13)
C11 C15 H15 120.2
C14 C15 H15 120.2
C13 N1 C14 115.86(12)

loop_
_geom_bond_atom_site_label_1
_geom_bond_atom_site_label_2
_geom_bond_distance
C1 C2 1.3723(17)
C1 C10 1.4259(17)
C1 C11 1.4916(16)
C2 C3 1.4098(19)
C2 H2 0.9300
C3 C4 1.357(2)
C3 H3 0.9300
C4 C5 1.4144(19)
C4 H4 0.9300
C5 C6 1.4161(19)
C5 C10 1.4252(16)
C6 C7 1.356(2)
C6 H6 0.9300
C7 C8 1.405(2)
C7 H7 0.9300
C8 C9 1.367(2)
C8 H8 0.9300
C9 C10 1.4172(17)
C9 H9 0.9300
C11 C15 1.3797(18)
C11 C12 1.3823(17)
C12 C13 1.3849(19)
C12 H12 0.9300
C13 N1 1.326(2)
C13 H13 0.9300
C14 N1 1.328(2)
C14 C15 1.3828(19)
C14 H14 0.9300
C15 H15 0.9300

loop_
_geom_hbond_atom_site_label_D
_geom_hbond_atom_site_label_H
_geom_hbond_atom_site_label_A
_geom_hbond_site_symmetry_A
_geom_hbond_distance_DH
_geom_hbond_distance_HA
_geom_hbond_distance_DA
_geom_hbond_angle_DHA
C6 H6 Cg1 2_545 0.93 2.69 3.577(2) 161
C14 H14 Cg1 1_565 0.93 2.84 3.648(2) 146

loop_
_geom_torsion_atom_site_label_1
_geom_torsion_atom_site_label_2
_geom_torsion_atom_site_label_3
_geom_torsion_atom_site_label_4
_geom_torsion
C10 C1 C2 C3 0.3(2)
C11 C1 C2 C3 178.62(13)
C1 C2 C3 C4 -1.1(2)
C2 C3 C4 C5 0.5(2)
C3 C4 C5 C6 -178.45(14)
C3 C4 C5 C10 0.8(2)
C4 C5 C6 C7 179.85(14)
C10 C5 C6 C7 0.6(2)
C5 C6 C7 C8 1.5(2)
C6 C7 C8 C9 -1.6(2)
C7 C8 C9 C10 -0.3(2)
C8 C9 C10 C5 2.34(18)
C8 C9 C10 C1 -177.84(12)
C4 C5 C10 C9 178.26(11)
C6 C5 C10 C9 -2.44(17)
C4 C5 C10 C1 -1.57(17)
C6 C5 C10 C1 177.74(11)
C2 C1 C10 C9 -178.79(12)
C11 C1 C10 C9 2.86(17)
C2 C1 C10 C5 1.02(17)
C11 C1 C10 C5 -177.32(10)
C2 C1 C11 C15 -105.67(15)
C10 C1 C11 C15 72.68(16)
C2 C1 C11 C12 73.83(17)
C10 C1 C11 C12 -107.83(14)
C15 C11 C12 C13 -1.2(2)
C1 C11 C12 C13 179.30(13)
C11 C12 C13 N1 1.1(3)
C12 C11 C15 C14 0.4(2)
C1 C11 C15 C14 179.90(13)
N1 C14 C15 C11 0.6(3)
C12 C13 N1 C14 -0.1(2)
C15 C14 N1 C13 -0.8(2)
